data_9017316
loop_
_publ_author_name
'Swaminathan, S.'
'Craven, B. M.'

_publ_section_title
;
 The crystal structure and molecular thermal motion of urea
 at 12, 60 and 123 K from neutron diffraction
 Note: neutron data, T = 123 K
;
_journal_name_full 'Acta Crystallographica, Section B'
_journal_page_first 300
_journal_page_last 306
_journal_volume 40
_journal_year 1984
_chemical_compound_source Synthetic
_chemical_formula_sum 'C H4 N2 O'
_chemical_name_mineral Urea
_space_group_IT_number 113
_space_group_name_Hall 'P -4 2ab'
_space_group_name_H-M_alt 'P -4 21 m'
_symmetry_space_group_name_H-M 'P -4 21 m'
_cell_angle_alpha 90
_cell_angle_beta 90
_cell_angle_gamma 90
_cell_length_a 5.584
_cell_length_b 5.584
_cell_length_c 4.689
_cell_formula_units_Z 2
_cell_volume 146.208
_database_code_amcsd 0020672
_diffrn_ambient_temperature 123
_exptl_crystal_density_diffrn 1.364
_cod_data_source_file inputs/fixed/downloads/11/11353.cif
_cod_data_source_block 11353
_cod_database_code 9017316

loop_
_space_group_symop_operation_xyz
x,y,z
1/2-y,1/2-x,z
y,-x,-z
1/2-x,1/2+y,-z
-x,-y,z
1/2+y,1/2+x,z
-y,x,-z
1/2+x,1/2-y,-z

loop_
_atom_site_aniso_label
_atom_site_aniso_U_11
_atom_site_aniso_U_22
_atom_site_aniso_U_33
_atom_site_aniso_U_12
_atom_site_aniso_U_13
_atom_site_aniso_U_23
C 0.01470 0.01470 0.00650 0.00010 0.00000 0.00000
H1 0.04400 0.04400 0.02160 -0.02220 -0.00310 -0.00310
H2 0.04300 0.04300 0.01400 -0.01580 0.00190 0.00190
N 0.02860 0.02860 0.00950 -0.01470 0.00020 0.00020
O 0.01970 0.01970 0.00630 0.00170 0.00000 0.00000

loop_
_atom_site_label
_atom_site_fract_x
_atom_site_fract_y
_atom_site_fract_z
C 0.00000 0.50000 0.32800
H1 0.25570 0.75570 0.28410
H2 0.14310 0.64310 -0.03480
N 0.14470 0.64470 0.17850
O 0.00000 0.50000 0.59620

loop_
_cod_related_entry_id
_cod_related_entry_database
_cod_related_entry_code
1 AMCSD 0020672
